data_7022683
loop_
_publ_author_name
'Hejda, Martin'
'Ly\<cka, Anton\'in'
'Jambor, Roman'
'R\%u\<zi\<cka, Ale\<s'
'Dost\'al, Libor'

_publ_section_title
;
 Reactivity of C,N-chelated organoboron compounds with lithium
 anilides--formation of unexpected 1,2,3-trisubstituted
 1H-2,1-benzazaboroles.
;
_journal_issue 18
_journal_name_full 'Dalton transactions (Cambridge, England : 2003)'
_journal_page_first 6417
_journal_page_last 6428
_journal_paper_doi 10.1039/c3dt32850c
_journal_volume 42
_journal_year 2013
_chemical_formula_moiety 'C11 H14 B Cl2 N'
_chemical_formula_sum 'C11 H14 B Cl2 N'
_chemical_formula_weight 241.94
_chemical_name_systematic
;
?
;
_space_group_crystal_system orthorhombic
_space_group_IT_number 62
_space_group_name_Hall '-P 2ac 2n'
_space_group_name_H-M_alt 'P n m a'
_symmetry_space_group_name_Hall '-P 2ac 2n'
_symmetry_space_group_name_H-M 'P n m a'
_atom_sites_solution_hydrogens mixed
_audit_creation_method SHELXL-2012
_cell_angle_alpha 90
_cell_angle_beta 90
_cell_angle_gamma 90
_cell_formula_units_Z 4
_cell_length_a 13.5840(3)
_cell_length_b 6.9169(7)
_cell_length_c 12.8092(7)
_cell_measurement_reflns_used 7985
_cell_measurement_temperature 150(2)
_cell_measurement_theta_max 27.5
_cell_measurement_theta_min 1
_cell_volume 1203.54(14)
_computing_cell_refinement 'COLLECT and DENZO'
_computing_data_collection 'COLLECT (Hooft, 1998) and DENZO (Otwinowski & Minor, 1997)'
_computing_data_reduction 'COLLECT and DENZO'
_computing_molecular_graphics 'PLATON (Spek, 2003)'
_computing_publication_material 'SHELXL-97 (Sheldrick, 2008)'
_computing_structure_refinement 'SHELXL-2012 (Sheldrick, 2012)'
_computing_structure_solution 'SIR92 (Altomare et al., 1994)'
_diffrn_ambient_temperature 150(1)
_diffrn_detector_area_resol_mean 9.091
_diffrn_measured_fraction_theta_full 0.982
_diffrn_measured_fraction_theta_max 0.983
_diffrn_measurement_device_type 'Bruker Nonius KappaCCD area detector'
_diffrn_measurement_method '\f and \w scans to fill the Ewald sphere'
_diffrn_radiation_monochromator graphite
_diffrn_radiation_source 'fine-focus sealed tube'
_diffrn_radiation_type MoK\a
_diffrn_radiation_wavelength 0.71073
_diffrn_reflns_av_R_equivalents 0.0358
_diffrn_reflns_Laue_measured_fraction_full 0.982
_diffrn_reflns_Laue_measured_fraction_max 0.983
_diffrn_reflns_limit_h_max 16
_diffrn_reflns_limit_h_min -15
_diffrn_reflns_limit_k_max 7
_diffrn_reflns_limit_k_min -8
_diffrn_reflns_limit_l_max 14
_diffrn_reflns_limit_l_min -16
_diffrn_reflns_number 7481
_diffrn_reflns_point_group_measured_fraction_full 0.982
_diffrn_reflns_point_group_measured_fraction_max 0.983
_diffrn_reflns_theta_full 25.242
_diffrn_reflns_theta_max 26.373
_diffrn_reflns_theta_min 4.205
_diffrn_standards_number 0
_exptl_absorpt_coefficient_mu 0.504
_exptl_absorpt_correction_T_max 0.936
_exptl_absorpt_correction_T_min 0.887
_exptl_absorpt_correction_type integration
_exptl_absorpt_process_details
;
Gaussian integration (Coppens, 1970)
;
_exptl_crystal_colour colourless
_exptl_crystal_density_diffrn 1.335
_exptl_crystal_description block
_exptl_crystal_F_000 504
_exptl_crystal_size_max 0.42
_exptl_crystal_size_mid 0.31
_exptl_crystal_size_min 0.30
_refine_diff_density_max 0.247
_refine_diff_density_min -0.392
_refine_diff_density_rms 0.058
_refine_ls_extinction_method none
_refine_ls_goodness_of_fit_ref 1.138
_refine_ls_hydrogen_treatment constr
_refine_ls_matrix_type full
_refine_ls_number_parameters 91
_refine_ls_number_reflns 1316
_refine_ls_number_restraints 37
_refine_ls_restrained_S_all 1.289
_refine_ls_R_factor_all 0.0589
_refine_ls_R_factor_gt 0.0440
_refine_ls_shift/su_max 0.000
_refine_ls_shift/su_mean 0.000
_refine_ls_structure_factor_coef Fsqd
_refine_ls_weighting_details
;
w=1/[\s^2^(Fo^2^)+(0.0489P)^2^+0.7401P]
where P=(Fo^2^+2Fc^2^)/3
;
_refine_ls_weighting_scheme calc
_refine_ls_wR_factor_gt 0.1038
_refine_ls_wR_factor_ref 0.1164
_reflns_Friedel_coverage 0.000
_reflns_number_gt 1087
_reflns_number_total 1316
_reflns_threshold_expression 'I > 2\s(I)'
_cod_data_source_file c3dt32850c.txt
_cod_data_source_block shelxl6
_cod_database_code 7022683
_shelx_space_group_comment
;
The symmetry employed for this shelxl refinement is uniquely defined
by the following loop, which should always be used as a source of
symmetry information in preference to the above space-group names.
They are only intended as comments.
;
_diffrn_reflns_sigmai/neti 0.0230
_shelxl_version_number 2012-4

loop_
_space_group_symop_operation_xyz
'x, y, z'
'-x+1/2, -y, z+1/2'
'x+1/2, -y+1/2, -z+1/2'
'-x, y+1/2, -z'
'-x, -y, -z'
'x-1/2, y, -z-1/2'
'-x-1/2, y-1/2, z-1/2'
'x, -y-1/2, z'

loop_
_atom_site_label
_atom_site_type_symbol
_atom_site_fract_x
_atom_site_fract_y
_atom_site_fract_z
_atom_site_U_iso_or_equiv
_atom_site_adp_type
_atom_site_occupancy
_atom_site_site_symmetry_order
_atom_site_calc_flag
_atom_site_refinement_flags
_atom_site_disorder_assembly
_atom_site_disorder_group
Cl1 Cl 0.23033(4) 0.47200(10) 0.35384(5) 0.0546(3) Uani 1 1 d D . .
N1 N 0.39273(17) 0.2500 0.28303(18) 0.0353(6) Uani 1 2 d SD . .
C1 C 0.3699(2) 0.2500 0.4715(2) 0.0330(6) Uani 1 2 d SD . .
B1 B 0.3062(2) 0.2500 0.3680(3) 0.0365(7) Uani 1 2 d SD A .
C6 C 0.3478(2) 0.2500 0.5761(2) 0.0402(7) Uani 1 2 d SD A .
H6 H 0.2824 0.2500 0.5977 0.048 Uiso 1 2 d SRD . .
C3 C 0.5449(2) 0.2500 0.5151(2) 0.0385(7) Uani 1 2 d SD . .
H3 H 0.6104 0.2500 0.4940 0.046 Uiso 1 2 d SRD A .
C7 C 0.4761(2) 0.2500 0.3301(2) 0.0367(7) Uani 1 2 d SD A .
H7 H 0.5360 0.2500 0.2949 0.044 Uiso 1 2 d SRD . .
C2 C 0.4693(2) 0.2500 0.4427(2) 0.0327(6) Uani 1 2 d SD A .
C5 C 0.4223(3) 0.2500 0.6497(2) 0.0433(8) Uani 1 2 d SD . .
H5 H 0.4064 0.2500 0.7203 0.052 Uiso 1 2 d SRD A .
C4 C 0.5204(2) 0.2500 0.6191(2) 0.0425(7) Uani 1 2 d SD A .
H4 H 0.5697 0.2500 0.6695 0.051 Uiso 1 2 d SRD . .
C9 C 0.2826(2) 0.2500 0.1264(3) 0.0531(9) Uani 1 2 d SD . .
H9A H 0.2820 0.2500 0.0520 0.064 Uiso 1 2 d SRD A .
H9B H 0.2470 0.1466 0.1591 0.064 Uiso 1 1 d RD . .
C8 C 0.3872(5) 0.2500 0.1666(7) 0.0498(11) Uani 0.5 2 d SPDU A 1
C10 C 0.4202(5) 0.0261(9) 0.1370(5) 0.0713(18) Uani 0.5 1 d PDU A 1
H10A H 0.4889 0.0055 0.1574 0.107 Uiso 0.5 1 calc PRD A 1
H10B H 0.4132 0.0058 0.0617 0.107 Uiso 0.5 1 calc PRD A 1
H10C H 0.3780 -0.0654 0.1745 0.107 Uiso 0.5 1 calc PRD A 1
C8A C 0.3883(5) 0.2705(15) 0.1652(7) 0.0498(11) Uani 0.25 1 d PDU A -1
C10A C 0.4544(4) 0.1173(11) 0.1160(5) 0.0713(18) Uani 0.5 1 d PDU A -1
H10D H 0.5202 0.1317 0.1465 0.107 Uiso 0.5 1 calc PRD A -1
H10E H 0.4572 0.1461 0.0412 0.107 Uiso 0.5 1 calc PRD A -1
H10F H 0.4313 -0.0156 0.1262 0.107 Uiso 0.5 1 calc PRD A -1

loop_
_atom_site_aniso_label
_atom_site_aniso_U_11
_atom_site_aniso_U_22
_atom_site_aniso_U_33
_atom_site_aniso_U_23
_atom_site_aniso_U_13
_atom_site_aniso_U_12
Cl1 0.0437(4) 0.0638(4) 0.0564(4) -0.0016(3) -0.0032(2) 0.0216(3)
N1 0.0268(12) 0.0460(14) 0.0331(13) 0.000 -0.0010(10) 0.000
C1 0.0281(14) 0.0320(15) 0.0389(15) 0.000 0.0035(11) 0.000
B1 0.0228(15) 0.048(2) 0.0391(18) 0.000 0.0028(13) 0.000
C6 0.0341(15) 0.0453(18) 0.0411(16) 0.000 0.0092(13) 0.000
C3 0.0298(15) 0.0480(18) 0.0379(16) 0.000 -0.0032(12) 0.000
C7 0.0266(14) 0.0473(17) 0.0362(16) 0.000 0.0004(12) 0.000
C2 0.0278(14) 0.0371(15) 0.0331(15) 0.000 0.0005(11) 0.000
C5 0.0490(19) 0.0492(19) 0.0318(15) 0.000 0.0048(13) 0.000
C4 0.0431(17) 0.0470(18) 0.0374(16) 0.000 -0.0093(14) 0.000
C9 0.0439(19) 0.078(3) 0.0372(17) 0.000 -0.0097(15) 0.000
C8 0.0337(17) 0.085(3) 0.0302(16) 0.000 -0.0020(13) 0.000
C10 0.065(3) 0.114(5) 0.034(2) -0.015(3) 0.000(2) 0.030(3)
C8A 0.0337(17) 0.085(3) 0.0302(16) 0.000 -0.0020(13) 0.000
C10A 0.065(3) 0.114(5) 0.034(2) -0.015(3) 0.000(2) 0.030(3)

loop_
_atom_type_symbol
_atom_type_description
_atom_type_scat_dispersion_real
_atom_type_scat_dispersion_imag
_atom_type_scat_source
C C 0.0033 0.0016 'International Tables Vol C Tables 4.2.6.8 and 6.1.1.4'
H H 0.0000 0.0000 'International Tables Vol C Tables 4.2.6.8 and 6.1.1.4'
B B 0.0013 0.0007 'International Tables Vol C Tables 4.2.6.8 and 6.1.1.4'
N N 0.0061 0.0033 'International Tables Vol C Tables 4.2.6.8 and 6.1.1.4'
Cl Cl 0.1484 0.1585 'International Tables Vol C Tables 4.2.6.8 and 6.1.1.4'

loop_
_exptl_crystal_face_index_h
_exptl_crystal_face_index_k
_exptl_crystal_face_index_l
_exptl_crystal_face_perp_dist
-1 0 0 0.208
1 0 0 0.126
0 -1 1 0.072
0 1 -1 0.150
0 1 1 0.151
0 -1 -1 0.051

loop_
_geom_angle_atom_site_label_1
_geom_angle_atom_site_label_2
_geom_angle_atom_site_label_3
_geom_angle
_geom_angle_site_symmetry_1
_geom_angle_site_symmetry_3
C7 N1 C8 120.9(3) . .
C7 N1 C8A 120.2(3) . .
C8 N1 C8A 5.4(4) . .
C7 N1 B1 109.2(2) . .
C8 N1 B1 129.9(3) . .
C8A N1 B1 130.3(3) . .
C6 C1 C2 117.9(3) . .
C6 C1 B1 134.2(3) . .
C2 C1 B1 107.9(2) . .
C1 B1 N1 99.6(2) . .
C1 B1 Cl1 112.66(13) . .
N1 B1 Cl1 109.90(13) . .
C1 B1 Cl1 112.67(13) . 8_565
N1 B1 Cl1 109.90(13) . 8_565
Cl1 B1 Cl1 111.46(17) . 8_565
C1 C6 C5 120.3(3) . .
C1 C6 H6 119.9 . .
C5 C6 H6 119.7 . .
C4 C3 C2 118.0(3) . .
C4 C3 H3 120.9 . .
C2 C3 H3 121.1 . .
N1 C7 C2 114.3(3) . .
N1 C7 H7 123.0 . .
C2 C7 H7 122.7 . .
C3 C2 C1 122.7(3) . .
C3 C2 C7 128.3(3) . .
C1 C2 C7 109.0(2) . .
C6 C5 C4 120.7(3) . .
C6 C5 H5 119.5 . .
C4 C5 H5 119.8 . .
C3 C4 C5 120.4(3) . .
C3 C4 H4 119.9 . .
C5 C4 H4 119.7 . .
C8 C9 C8A 5.4(4) . .
C8 C9 H9A 110.4 . .
C8A C9 H9A 109.5 . .
C8 C9 H9B 109.0 . .
C8A C9 H9B 113.7 . .
H9A C9 H9B 115.6 . .
C10A C8 N1 114.5(5) . .
C10A C8 C9 116.2(5) . .
N1 C8 C9 112.8(5) . .
C10A C8 C10 108.7(6) . 8_565
N1 C8 C10 102.4(4) . 8_565
C9 C8 C10 100.2(4) . 8_565
C10A C8 C10 30.0(4) . .
N1 C8 C10 102.4(4) . .
C9 C8 C10 100.2(4) . .
C10 C8 C10 138.5(7) 8_565 .
C8 C10 C8A 2.3(5) . .
C8 C10 H10A 109.5 . .
C8A C10 H10A 108.4 . .
C8 C10 H10B 109.5 . .
C8A C10 H10B 108.2 . .
H10A C10 H10B 109.5 . .
C8 C10 H10C 109.5 . .
C8A C10 H10C 111.8 . .
H10A C10 H10C 109.5 . .
H10B C10 H10C 109.5 . .
N1 C8A C10A 108.8(6) . .
N1 C8A C9 110.6(5) . .
C10A C8A C9 110.8(6) . .
N1 C8A C10 95.9(6) . .
C10A C8A C10 27.6(4) . .
C9 C8A C10 94.3(6) . .
C8 C10A C8A 4.7(5) . .
C8 C10A H10D 109.5 . .
C8A C10A H10D 107.6 . .
C8 C10A H10E 109.5 . .
C8A C10A H10E 106.6 . .
H10D C10A H10E 109.5 . .
C8 C10A H10F 109.5 . .
C8A C10A H10F 114.1 . .
H10D C10A H10F 109.5 . .
H10E C10A H10F 109.5 . .

loop_
_geom_bond_atom_site_label_1
_geom_bond_atom_site_label_2
_geom_bond_distance
_geom_bond_site_symmetry_2
Cl1 B1 1.8581(19) .
N1 C7 1.284(4) .
N1 C8 1.494(9) .
N1 C8A 1.518(9) .
N1 B1 1.603(4) .
C1 C6 1.373(4) .
C1 C2 1.399(4) .
C1 B1 1.583(4) .
B1 Cl1 1.8582(19) 8_565
C6 C5 1.383(5) .
C6 H6 0.9305 .
C3 C4 1.374(4) .
C3 C2 1.384(4) .
C3 H3 0.9299 .
C7 C2 1.445(4) .
C7 H7 0.9302 .
C5 C4 1.389(5) .
C5 H5 0.9297 .
C4 H4 0.9302 .
C9 C8 1.510(7) .
C9 C8A 1.525(8) .
C9 H9A 0.9530 .
C9 H9B 0.9596 .
C8 C10A 1.447(7) .
C8 C10 1.656(6) 8_565
C8 C10 1.656(6) .
C10 C8A 1.782(14) .
C10 H10A 0.9800 .
C10 H10B 0.9800 .
C10 H10C 0.9800 .
C8A C10A 1.525(9) .
C10A H10D 0.9800 .
C10A H10E 0.9800 .
C10A H10F 0.9800 .
